data_7713011
loop_
_publ_author_name
'R\'eant, Benjamin Luke Leonard'
'De Alwis Jayasinghe, Dukula Prathapa Bilesha'
'Wooles, Ashley'
'Liddle, Stephen'
'Mills, David P.'

_publ_section_title
;
 Comparison of group 4 and thorium M(IV) substituted cyclopentadienyl
 silanide complexes
;
_journal_name_full 'Dalton Transactions'
_journal_paper_doi 10.1039/D3DT00987D
_journal_year 2023
_chemical_formula_moiety 'C16 H26 Cl2 Hf Si2'
_chemical_formula_sum 'C16 H26 Cl2 Hf Si2'
_chemical_formula_weight 523.94
_chemical_properties_physical Air-sensitive,Moisture-sensitive
_space_group_crystal_system triclinic
_space_group_IT_number 2
_space_group_name_Hall '-P 1'
_space_group_name_H-M_alt 'P -1'
_atom_sites_solution_hydrogens geom
_atom_sites_solution_primary direct
_atom_sites_solution_secondary difmap
_audit_creation_date 2023-01-25
_audit_creation_method
;
Olex2 1.2
(compiled 2018.05.29 svn.r3508 for OlexSys, GUI svn.r5506)
;
_audit_update_record
;
2023-03-28 deposited with the CCDC.	2023-05-12 downloaded from the CCDC.
;
_cell_angle_alpha 68.257(6)
_cell_angle_beta 75.092(8)
_cell_angle_gamma 81.994(7)
_cell_formula_units_Z 2
_cell_length_a 6.7742(7)
_cell_length_b 12.8385(8)
_cell_length_c 12.8570(8)
_cell_measurement_reflns_used 7845
_cell_measurement_temperature 150(2)
_cell_measurement_theta_max 28.6290
_cell_measurement_theta_min 3.2360
_cell_volume 1002.46(15)
_computing_cell_refinement 'CrysAlisPro 1.171.39.46 (Rigaku OD, 2018)'
_computing_data_collection 'CrysAlisPro 1.171.39.46 (Rigaku OD, 2018)'
_computing_data_reduction 'CrysAlisPro 1.171.39.46 (Rigaku OD, 2018)'
_computing_molecular_graphics 'Olex2 (Dolomanov et al., 2009)'
_computing_publication_material 'Olex2 (Dolomanov et al., 2009)'
_computing_structure_refinement 'ShelXL (Sheldrick, 2015)'
_computing_structure_solution 'ShelXS (Sheldrick, 2008)'
_diffrn_ambient_environment N~2~
_diffrn_ambient_temperature 150(2)
_diffrn_detector 'CCD plate'
_diffrn_detector_area_resol_mean 8.0714
_diffrn_detector_type Eos
_diffrn_measured_fraction_theta_full 0.998
_diffrn_measured_fraction_theta_max 0.998
_diffrn_measurement_details
;
List of Runs (angles in degrees, time in seconds):

  # Type    Start    End  Width  t~exp~   \w     \q     \k     \f   Frames
#--------------------------------------------------------------------------
  1  \w    -46.00  52.00   1.00    2.50    --  -18.93  38.00   0.00   98
  2  \w    -11.00  85.00   1.00    2.50    --   20.18  77.00 -30.00   96
  3  \w    -10.00  91.00   1.00    2.50    --   20.18  77.00-150.00  101
  4  \w    -15.00  64.00   1.00    2.50    --   20.18 -99.00  60.00   79
  5  \w    -47.00  52.00   1.00    2.50    --   20.18 -77.00-150.00   99
  6  \w    -10.00  89.00   1.00    2.50    --   20.18  77.00  90.00   99
  7  \w    -52.00  41.00   1.00    2.50    --   20.18 -38.00  90.00   93
;
_diffrn_measurement_device 'four-circle diffractometer'
_diffrn_measurement_device_type 'SuperNova, Single source at offset/far, Eos'
_diffrn_measurement_method '\w scans'
_diffrn_orient_matrix_type 'CrysAlisPro convention (1999,Acta A55,543-557)'
_diffrn_orient_matrix_UB_11 0.1069797000
_diffrn_orient_matrix_UB_12 -0.0071887000
_diffrn_orient_matrix_UB_13 -0.0200795000
_diffrn_orient_matrix_UB_21 0.0178738000
_diffrn_orient_matrix_UB_22 0.0314165000
_diffrn_orient_matrix_UB_23 0.0316246000
_diffrn_orient_matrix_UB_31 0.0021767000
_diffrn_orient_matrix_UB_32 -0.0500760000
_diffrn_orient_matrix_UB_33 0.0480622000
_diffrn_radiation_monochromator mirror
_diffrn_radiation_probe x-ray
_diffrn_radiation_type MoK\a
_diffrn_radiation_wavelength 0.71073
_diffrn_reflns_av_R_equivalents 0.0512
_diffrn_reflns_av_unetI/netI 0.0564
_diffrn_reflns_Laue_measured_fraction_full 0.998
_diffrn_reflns_Laue_measured_fraction_max 0.998
_diffrn_reflns_limit_h_max 8
_diffrn_reflns_limit_h_min -8
_diffrn_reflns_limit_k_max 15
_diffrn_reflns_limit_k_min -15
_diffrn_reflns_limit_l_max 15
_diffrn_reflns_limit_l_min -15
_diffrn_reflns_number 3670
_diffrn_reflns_point_group_measured_fraction_full 0.998
_diffrn_reflns_point_group_measured_fraction_max 0.998
_diffrn_reflns_theta_full 25.242
_diffrn_reflns_theta_max 25.350
_diffrn_reflns_theta_min 2.842
_diffrn_source 'micro-focus sealed X-ray tube'
_diffrn_source_type 'SuperNova (Mo) X-ray Source'
_exptl_absorpt_coefficient_mu 5.581
_exptl_absorpt_correction_T_max 1.000
_exptl_absorpt_correction_T_min 0.079
_exptl_absorpt_correction_type gaussian
_exptl_absorpt_process_details
;
CrysAlisPro 1.171.39.46 (Rigaku Oxford Diffraction, 2018)
Numerical absorption correction based on gaussian integration over
			a multifaceted crystal model
Empirical absorption correction using spherical harmonics,
 implemented in SCALE3 ABSPACK scaling algorithm.
;
_exptl_crystal_colour 'clear colourless'
_exptl_crystal_colour_lustre clear
_exptl_crystal_colour_primary colourless
_exptl_crystal_density_diffrn 1.736
_exptl_crystal_description plate
_exptl_crystal_F_000 512
_exptl_crystal_size_max 0.889
_exptl_crystal_size_mid 0.238
_exptl_crystal_size_min 0.168
_refine_diff_density_max 7.083
_refine_diff_density_min -2.500
_refine_diff_density_rms 0.406
_refine_ls_extinction_method none
_refine_ls_goodness_of_fit_ref 1.163
_refine_ls_hydrogen_treatment constr
_refine_ls_matrix_type full
_refine_ls_number_parameters 197
_refine_ls_number_reflns 3670
_refine_ls_number_restraints 114
_refine_ls_restrained_S_all 1.147
_refine_ls_R_factor_all 0.0723
_refine_ls_R_factor_gt 0.0695
_refine_ls_shift/su_max 0.000
_refine_ls_shift/su_mean 0.000
_refine_ls_structure_factor_coef Fsqd
_refine_ls_weighting_details 'w=1/[\s^2^(Fo^2^)+(0.0770P)^2^+34.6537P] where P=(Fo^2^+2Fc^2^)/3'
_refine_ls_weighting_scheme calc
_refine_ls_wR_factor_gt 0.2064
_refine_ls_wR_factor_ref 0.2089
_reflns_Friedel_coverage 0.000
_reflns_number_gt 3468
_reflns_number_total 3670
_reflns_threshold_expression 'I > 2\s(I)'
_cod_data_source_file d3dt00987d2.cif
_cod_data_source_block HfCp2Cl2
_cod_original_cell_volume 1002.46(14)
_cod_database_code 7713011
_manchester_internal_diff_code adpm639
_manchester_internal_coll_client BR
_manchester_internal_coll_user BR
_manchester_internal_coll_date 06/12/2019
_manchester_internal_process_date 06/12/2019
_manchester_internal_process_user BR
_manchester_internal_solution_date 06/12/2019
_manchester_internal_solution_user BR
_manchester_internal_refinement_date 11/12/2019
_manchester_internal_refinement_user BR
_manchester_internal_validation_date 10/01/2020
_manchester_internal_validation_user AW
_manchester_internal_archive_date 10/01/2020
_manchester_internal_archive_user AW
_shelx_shelxl_version_number 2018/3
_chemical_oxdiff_formula 'C16 H26 Cl2 Hf Si2'
_shelx_space_group_comment
;
The symmetry employed for this shelxl refinement is uniquely defined
by the following loop, which should always be used as a source of
symmetry information in preference to the above space-group names.
They are only intended as comments.
;
_reflns_odcompleteness_completeness 99.80
_reflns_odcompleteness_iscentric 1
_reflns_odcompleteness_theta 26.32
_olex2_refinement_description
;
1. Twinned data refinement
 Scales: 0.590(5)
 0.410(5)
2. Fixed Uiso
 At 1.2 times of:
  All C(H) groups
 At 1.5 times of:
  All C(H,H,H) groups
3. Uiso/Uaniso restraints and constraints
Si1 \\sim C1 \\sim C2 \\sim C3 \\sim C4 \\sim C5 \\sim C7 \\sim C8 \\sim C6:
within 2A with sigma of 0.01 and sigma for terminal atoms of 0.02
4. Rigid body (RIGU) restrains
 Si1, C1, C2, C3, C4, C5, C7, C8, C6
 with sigma for 1-2 distances of 0.004 and sigma for 1-3 distances of 0.004
5.a Aromatic/amide H refined with riding coordinates:
 C2(H2), C3(H3), C4(H4), C5(H5), C10(H10), C11(H11), C12(H12), C13(H13)
5.b Idealised Me refined as rotating group:
 C6(H6A,H6B,H6C), C7(H7A,H7B,H7C), C8(H8A,H8B,H8C), C14(H14A,H14B,H14C),
 C15(H15A,H15B,H15C), C16(H16A,H16B,H16C)
;
_olex2_submission_special_instructions 'No special instructions were received'
_oxdiff_exptl_absorpt_empirical_details
;
Empirical correction (ABSPACK) includes:
- Absorption correction using spherical harmonics
- Frame scaling
;
_oxdiff_exptl_absorpt_empirical_full_max 2.041
_oxdiff_exptl_absorpt_empirical_full_min 0.573

loop_
_space_group_symop_operation_xyz
'x, y, z'
'-x, -y, -z'

loop_
_atom_site_label
_atom_site_type_symbol
_atom_site_fract_x
_atom_site_fract_y
_atom_site_fract_z
_atom_site_U_iso_or_equiv
_atom_site_adp_type
_atom_site_occupancy
_atom_site_site_symmetry_order
_atom_site_calc_flag
_atom_site_refinement_flags_posn
_atom_site_refinement_flags_adp
_atom_site_refinement_flags_occupancy
_atom_site_disorder_assembly
_atom_site_disorder_group
Hf1 Hf 0.38175(9) 0.74759(5) 0.26179(5) 0.0165(2) Uani 1 1 d . . . . .
Cl1 Cl 0.6541(7) 0.8265(4) 0.0960(3) 0.0293(9) Uani 1 1 d . . . . .
Cl2 Cl 0.6142(6) 0.6686(3) 0.3909(3) 0.0245(8) Uani 1 1 d . . . . .
Si1 Si 0.2113(8) 0.7871(4) 0.5621(4) 0.0275(10) Uani 1 1 d . U . . .
Si2 Si 0.3210(8) 0.7160(4) -0.0198(4) 0.0285(11) Uani 1 1 d . . . . .
C1 C 0.216(3) 0.8439(13) 0.4022(14) 0.024(2) Uani 1 1 d . U . . .
C2 C 0.358(3) 0.9193(12) 0.3115(14) 0.026(3) Uani 1 1 d . U . . .
H2 H 0.480041 0.941230 0.319533 0.032 Uiso 1 1 calc R . . . .
C3 C 0.289(3) 0.9552(14) 0.2101(15) 0.031(3) Uani 1 1 d . U . . .
H3 H 0.350740 1.007666 0.138140 0.037 Uiso 1 1 calc R . . . .
C4 C 0.109(3) 0.8979(14) 0.2357(15) 0.029(3) Uani 1 1 d . U . . .
H4 H 0.030192 0.904013 0.181958 0.035 Uiso 1 1 calc R . . . .
C5 C 0.064(3) 0.8315(14) 0.3514(15) 0.027(3) Uani 1 1 d . U . . .
H5 H -0.050208 0.785586 0.389742 0.032 Uiso 1 1 calc R . . . .
C6 C 0.136(3) 0.6387(14) 0.6236(15) 0.033(4) Uani 1 1 d . U . . .
H6A H -0.008188 0.636425 0.623953 0.049 Uiso 1 1 calc GR . . . .
H6B H 0.155585 0.604896 0.702432 0.049 Uiso 1 1 calc GR . . . .
H6C H 0.220896 0.596626 0.576832 0.049 Uiso 1 1 calc GR . . . .
C7 C 0.007(3) 0.8709(16) 0.6293(16) 0.038(4) Uani 1 1 d . U . . .
H7A H 0.039433 0.950267 0.595156 0.056 Uiso 1 1 calc GR . . . .
H7B H -0.000435 0.844359 0.712097 0.056 Uiso 1 1 calc GR . . . .
H7C H -0.124436 0.862029 0.615881 0.056 Uiso 1 1 calc GR . . . .
C8 C 0.459(3) 0.8064(18) 0.5885(16) 0.037(4) Uani 1 1 d . U . . .
H8A H 0.571420 0.776158 0.540877 0.056 Uiso 1 1 calc GR . . . .
H8B H 0.460200 0.766587 0.669758 0.056 Uiso 1 1 calc GR . . . .
H8C H 0.475365 0.886542 0.568829 0.056 Uiso 1 1 calc GR . . . .
C9 C 0.297(3) 0.6564(14) 0.1377(15) 0.025(4) Uani 1 1 d . . . . .
C10 C 0.443(3) 0.5815(12) 0.1976(14) 0.021(3) Uani 1 1 d . . . . .
H10 H 0.576906 0.562399 0.162253 0.025 Uiso 1 1 calc R . . . .
C11 C 0.355(3) 0.5400(14) 0.3186(14) 0.025(4) Uani 1 1 d . . . . .
H11 H 0.418408 0.488915 0.377137 0.031 Uiso 1 1 calc R . . . .
C12 C 0.155(3) 0.5903(14) 0.3334(16) 0.029(4) Uani 1 1 d . . . . .
H12 H 0.061203 0.580662 0.404904 0.034 Uiso 1 1 calc R . . . .
C13 C 0.119(3) 0.6578(13) 0.2232(15) 0.024(4) Uani 1 1 d . . . . .
H13 H -0.006306 0.697746 0.209389 0.029 Uiso 1 1 calc R . . . .
C14 C 0.589(3) 0.695(2) -0.0976(17) 0.049(6) Uani 1 1 d . . . . .
H14A H 0.685212 0.719532 -0.067085 0.073 Uiso 1 1 calc GR . . . .
H14B H 0.605172 0.738093 -0.179741 0.073 Uiso 1 1 calc GR . . . .
H14C H 0.618370 0.614672 -0.086697 0.073 Uiso 1 1 calc GR . . . .
C15 C 0.228(3) 0.8665(15) -0.0662(16) 0.033(4) Uani 1 1 d . . . . .
H15A H 0.082871 0.872464 -0.029809 0.050 Uiso 1 1 calc GR . . . .
H15B H 0.245546 0.896445 -0.149937 0.050 Uiso 1 1 calc GR . . . .
H15C H 0.306759 0.909541 -0.043341 0.050 Uiso 1 1 calc GR . . . .
C16 C 0.146(4) 0.6354(18) -0.0510(18) 0.044(5) Uani 1 1 d . . . . .
H16A H 0.203422 0.558611 -0.039721 0.065 Uiso 1 1 calc GR . . . .
H16B H 0.131847 0.672258 -0.130624 0.065 Uiso 1 1 calc GR . . . .
H16C H 0.011329 0.633234 0.001143 0.065 Uiso 1 1 calc GR . . . .

loop_
_atom_site_aniso_label
_atom_site_aniso_U_11
_atom_site_aniso_U_22
_atom_site_aniso_U_33
_atom_site_aniso_U_23
_atom_site_aniso_U_13
_atom_site_aniso_U_12
Hf1 0.0172(4) 0.0139(3) 0.0158(4) -0.0031(2) -0.0033(3) 0.0010(2)
Cl1 0.030(2) 0.028(2) 0.021(2) -0.0033(16) 0.0031(16) -0.0047(17)
Cl2 0.023(2) 0.027(2) 0.0239(19) -0.0067(16) -0.0107(16) 0.0042(16)
Si1 0.038(3) 0.021(2) 0.020(2) -0.0072(18) -0.0029(19) 0.0022(19)
Si2 0.036(3) 0.021(2) 0.021(2) -0.0082(19) 0.009(2) -0.003(2)
C1 0.032(5) 0.014(5) 0.022(4) -0.006(4) -0.002(4) 0.005(4)
C2 0.040(6) 0.007(5) 0.026(5) -0.003(4) -0.001(5) 0.002(5)
C3 0.041(6) 0.016(6) 0.026(5) -0.003(5) -0.001(5) 0.007(5)
C4 0.037(6) 0.020(6) 0.026(5) -0.009(5) -0.003(5) 0.011(5)
C5 0.032(6) 0.018(5) 0.028(5) -0.010(5) -0.003(5) 0.006(5)
C6 0.053(10) 0.021(7) 0.021(7) -0.007(6) 0.000(7) -0.004(7)
C7 0.051(9) 0.027(8) 0.028(8) -0.011(7) 0.001(8) 0.007(8)
C8 0.052(9) 0.048(10) 0.026(8) -0.023(8) -0.019(7) 0.001(7)
C9 0.024(8) 0.019(8) 0.031(9) -0.011(7) -0.003(7) 0.000(6)
C10 0.024(8) 0.013(7) 0.028(9) -0.009(6) -0.007(7) 0.001(6)
C11 0.038(10) 0.022(8) 0.016(8) -0.004(6) -0.008(7) 0.000(7)
C12 0.035(10) 0.016(8) 0.033(10) -0.005(7) -0.009(8) -0.005(7)
C13 0.028(9) 0.016(8) 0.036(10) -0.012(7) -0.017(7) -0.005(7)
C14 0.045(13) 0.076(16) 0.026(10) -0.026(11) -0.009(9) 0.021(12)
C15 0.038(11) 0.026(9) 0.032(10) -0.002(8) -0.009(8) -0.010(8)
C16 0.065(15) 0.037(11) 0.035(11) -0.016(9) -0.021(10) 0.001(10)

loop_
_atom_type_symbol
_atom_type_description
_atom_type_scat_dispersion_real
_atom_type_scat_dispersion_imag
_atom_type_scat_source
C C 0.0033 0.0016 'International Tables Vol C Tables 4.2.6.8 and 6.1.1.4'
H H 0.0000 0.0000 'International Tables Vol C Tables 4.2.6.8 and 6.1.1.4'
Cl Cl 0.1484 0.1585 'International Tables Vol C Tables 4.2.6.8 and 6.1.1.4'
Hf Hf -0.5830 6.1852 'International Tables Vol C Tables 4.2.6.8 and 6.1.1.4'
Si Si 0.0817 0.0704 'International Tables Vol C Tables 4.2.6.8 and 6.1.1.4'

loop_
_exptl_crystal_face_index_h
_exptl_crystal_face_index_k
_exptl_crystal_face_index_l
_exptl_crystal_face_perp_dist
-1 10 -10 0.4453
1 -14 -14 0.1205
-1 14 14 0.1205
9 3 1 0.0842
-9 -3 -1 0.0842
8 -5 7 0.2553
2 15 15 0.1220
0 -14 5 0.3885
-1 -15 -15 0.1154
6 -9 -8 0.0974
-6 7 10 0.1229
8 7 12 0.1892
-8 -10 -13 0.2191
8 12 11 0.1122

loop_
_geom_angle_atom_site_label_1
_geom_angle_atom_site_label_2
_geom_angle_atom_site_label_3
_geom_angle
_geom_angle_site_symmetry_1
_geom_angle_site_symmetry_3
_geom_angle_publ_flag
Cl1 Hf1 Cl2 93.42(15) . . ?
Cl1 Hf1 C1 123.3(4) . . ?
Cl1 Hf1 C2 89.9(4) . . ?
Cl1 Hf1 C3 78.4(4) . . ?
Cl1 Hf1 C4 102.6(4) . . ?
Cl1 Hf1 C5 132.6(4) . . ?
Cl1 Hf1 C9 83.8(4) . . ?
Cl1 Hf1 C10 84.1(4) . . ?
Cl1 Hf1 C11 114.1(4) . . ?
Cl1 Hf1 C12 137.0(5) . . ?
Cl1 Hf1 C13 114.3(4) . . ?
Cl2 Hf1 C1 83.0(4) . . ?
Cl2 Hf1 C2 86.3(4) . . ?
Cl2 Hf1 C3 116.8(5) . . ?
Cl2 Hf1 C4 136.4(5) . . ?
Cl2 Hf1 C5 112.0(4) . . ?
Cl2 Hf1 C9 125.6(4) . . ?
Cl2 Hf1 C10 92.3(4) . . ?
Cl2 Hf1 C11 77.0(4) . . ?
Cl2 Hf1 C12 99.0(4) . . ?
Cl2 Hf1 C13 130.6(4) . . ?
C1 Hf1 C3 54.7(5) . . ?
C1 Hf1 C9 141.6(6) . . ?
C1 Hf1 C10 152.3(5) . . ?
C1 Hf1 C11 119.9(5) . . ?
C2 Hf1 C1 33.5(5) . . ?
C2 Hf1 C3 32.2(6) . . ?
C2 Hf1 C9 147.7(6) . . ?
C2 Hf1 C10 173.8(6) . . ?
C2 Hf1 C11 151.2(5) . . ?
C2 Hf1 C13 130.8(6) . . ?
C4 Hf1 C1 54.3(6) . . ?
C4 Hf1 C2 53.9(6) . . ?
C4 Hf1 C3 32.9(6) . . ?
C4 Hf1 C5 32.6(6) . . ?
C4 Hf1 C9 96.5(6) . . ?
C4 Hf1 C10 129.1(6) . . ?
C4 Hf1 C11 128.9(6) . . ?
C4 Hf1 C13 78.4(6) . . ?
C5 Hf1 C1 32.9(6) . . ?
C5 Hf1 C2 54.6(6) . . ?
C5 Hf1 C3 54.6(6) . . ?
C5 Hf1 C9 109.1(6) . . ?
C5 Hf1 C10 131.3(6) . . ?
C5 Hf1 C11 110.5(6) . . ?
C5 Hf1 C13 79.2(6) . . ?
C9 Hf1 C3 115.7(6) . . ?
C9 Hf1 C11 55.9(5) . . ?
C10 Hf1 C3 146.6(6) . . ?
C10 Hf1 C9 33.3(5) . . ?
C10 Hf1 C11 33.2(5) . . ?
C11 Hf1 C3 161.8(6) . . ?
C12 Hf1 C1 99.1(6) . . ?
C12 Hf1 C2 131.6(6) . . ?
C12 Hf1 C3 129.0(6) . . ?
C12 Hf1 C4 96.2(6) . . ?
C12 Hf1 C5 79.5(6) . . ?
C12 Hf1 C9 55.7(6) . . ?
C12 Hf1 C10 54.6(6) . . ?
C12 Hf1 C11 33.1(6) . . ?
C12 Hf1 C13 33.5(6) . . ?
C13 Hf1 C1 110.0(6) . . ?
C13 Hf1 C3 108.6(6) . . ?
C13 Hf1 C9 32.9(6) . . ?
C13 Hf1 C10 54.0(5) . . ?
C13 Hf1 C11 54.9(6) . . ?
C6 Si1 C1 109.0(8) . . ?
C6 Si1 C7 107.8(9) . . ?
C7 Si1 C1 106.7(8) . . ?
C8 Si1 C1 111.0(9) . . ?
C8 Si1 C6 113.7(10) . . ?
C8 Si1 C7 108.3(10) . . ?
C9 Si2 C14 110.7(9) . . ?
C9 Si2 C15 111.2(8) . . ?
C9 Si2 C16 105.7(9) . . ?
C14 Si2 C16 108.9(11) . . ?
C15 Si2 C14 112.5(10) . . ?
C15 Si2 C16 107.5(10) . . ?
Si1 C1 Hf1 126.0(8) . . ?
C2 C1 Hf1 72.6(9) . . ?
C2 C1 Si1 127.6(14) . . ?
C5 C1 Hf1 72.4(9) . . ?
C5 C1 Si1 125.9(13) . . ?
C5 C1 C2 106.1(15) . . ?
C1 C2 Hf1 73.9(9) . . ?
C3 C2 Hf1 75.4(10) . . ?
C3 C2 C1 109.5(17) . . ?
C2 C3 Hf1 72.4(9) . . ?
C2 C3 C4 106.4(16) . . ?
C4 C3 Hf1 71.4(9) . . ?
C3 C4 Hf1 75.6(10) . . ?
C5 C4 Hf1 73.8(10) . . ?
C5 C4 C3 109.6(17) . . ?
C1 C5 Hf1 74.7(10) . . ?
C4 C5 Hf1 73.5(10) . . ?
C4 C5 C1 108.4(17) . . ?
Si2 C9 Hf1 127.3(8) . . ?
C10 C9 Hf1 73.3(9) . . ?
C10 C9 Si2 126.9(13) . . ?
C13 C9 Hf1 72.9(9) . . ?
C13 C9 Si2 126.6(13) . . ?
C13 C9 C10 105.6(15) . . ?
C9 C10 Hf1 73.4(9) . . ?
C11 C10 Hf1 73.5(9) . . ?
C11 C10 C9 110.0(15) . . ?
C10 C11 Hf1 73.3(9) . . ?
C12 C11 Hf1 71.5(9) . . ?
C12 C11 C10 106.2(15) . . ?
C11 C12 Hf1 75.5(10) . . ?
C11 C12 C13 108.6(16) . . ?
C13 C12 Hf1 74.5(9) . . ?
C9 C13 Hf1 74.3(10) . . ?
C9 C13 C12 109.6(16) . . ?
C12 C13 Hf1 72.0(9) . . ?

loop_
_geom_bond_atom_site_label_1
_geom_bond_atom_site_label_2
_geom_bond_distance
_geom_bond_site_symmetry_2
_geom_bond_publ_flag
Hf1 Cl1 2.423(4) . ?
Hf1 Cl2 2.432(4) . ?
Hf1 C1 2.505(16) . ?
Hf1 C2 2.488(16) . ?
Hf1 C3 2.525(16) . ?
Hf1 C4 2.471(17) . ?
Hf1 C5 2.475(17) . ?
Hf1 C9 2.506(17) . ?
Hf1 C10 2.506(15) . ?
Hf1 C11 2.509(17) . ?
Hf1 C12 2.457(17) . ?
Hf1 C13 2.489(15) . ?
Si1 C1 1.902(17) . ?
Si1 C6 1.861(18) . ?
Si1 C7 1.864(19) . ?
Si1 C8 1.86(2) . ?
Si2 C9 1.853(18) . ?
Si2 C14 1.87(2) . ?
Si2 C15 1.867(19) . ?
Si2 C16 1.88(2) . ?
C1 C2 1.44(2) . ?
C1 C5 1.41(3) . ?
C2 C3 1.39(3) . ?
C3 C4 1.42(3) . ?
C4 C5 1.39(2) . ?
C9 C10 1.44(2) . ?
C9 C13 1.41(2) . ?
C10 C11 1.43(2) . ?
C11 C12 1.41(3) . ?
C12 C13 1.43(2) . ?

loop_
_twin_individual_id
_twin_individual_mass_fraction_refined
1 0.590(5)
2 0.410(5)

loop_
_exptl_oxdiff_crystal_face_indexfrac_h
_exptl_oxdiff_crystal_face_indexfrac_k
_exptl_oxdiff_crystal_face_indexfrac_l
_exptl_oxdiff_crystal_face_x
_exptl_oxdiff_crystal_face_y
_exptl_oxdiff_crystal_face_z
-1.0147 9.9716 -10.0079 0.0207 -0.0214 -0.9825
1.0009 -13.9884 -13.9887 0.4885 -0.8640 0.0303
-1.0009 13.9884 13.9887 -0.4885 0.8640 -0.0303
8.9788 3.0310 0.9755 0.9192 0.2866 -0.0854
-8.9788 -3.0310 -0.9755 -0.9192 -0.2866 0.0854
7.9929 -4.9551 6.9860 0.7504 0.2081 0.6013
1.9925 14.9993 14.9805 -0.1955 0.9806 -0.0268
0.0170 -13.9742 5.0142 0.0016 -0.2801 0.9408
-0.9947 -14.9955 -14.9829 0.3022 -0.9627 0.0286
5.9899 -8.9710 -8.0055 0.8660 -0.4279 0.0775
-5.9865 6.9759 10.0076 -0.8915 0.4286 0.1186
7.9852 7.0315 11.9741 0.5633 0.7423 0.2408
-7.9831 -10.0280 -12.9711 -0.5215 -0.8679 -0.1386
7.9797 12.0231 10.9690 0.5470 0.8672 -0.0575
